data_4023326
loop_
_publ_author_name
'Grant R. Krow'
'Deepa Gandla'
'Weiwei Guo'
'Ryan A. Centafont'
'Guoliang Lin'
'Charles DeBrosse'
'Philip E. Sonnet'
'Ross, III, Charles W.'
'Harri G. Ramjit'
'Patrick J. Carroll'
'Kevin C. Cannon'

_publ_section_title
;
 Neighboring Group Participation in the Additions of Iodonium and
 Bromonium Ions to N-Alkoxycarbonyl-2-azabicyclo[2.2.n]alk-5-enes
 (n = 1,2)
;
_journal_name_full 'Journal of Organic Chemistry'
_journal_page_first 2114
_journal_page_last 2121
_journal_paper_doi 10.1021/jo702153q
_journal_volume 73
_journal_year 2008
_chemical_formula_sum 'C12 H20 I N O3'
_chemical_formula_weight 353.19
_space_group_IT_number 14
_symmetry_cell_setting monoclinic
_symmetry_Int_Tables_number 14
_symmetry_space_group_name_Hall '-P 2yn'
_symmetry_space_group_name_H-M 'P 1 21/n 1'
_atom_sites_solution_hydrogens geom
_atom_sites_solution_primary direct
_audit_creation_method SHELXL-97
_cell_angle_alpha 90.00
_cell_angle_beta 105.701(3)
_cell_angle_gamma 90.00
_cell_formula_units_Z 4
_cell_length_a 9.8678(14)
_cell_length_b 11.6482(13)
_cell_length_c 12.8796(18)
_cell_measurement_temperature 143(1)
_cell_volume 1425.2(3)
_computing_data_collection 'CrystalClear (Rigaku, 1999)'
_computing_data_reduction 'CrystalClear (Rigaku, 1999)'
_computing_structure_refinement 'SHELXL-97 (Sheldrick, 1997)'
_computing_structure_solution 'SIR97 (Altomare, 1999)'
_diffrn_ambient_temperature 143(1)
_diffrn_measured_fraction_theta_full 0.953
_diffrn_measured_fraction_theta_max 0.953
_diffrn_measurement_device 'CCD Area Detector'
_diffrn_measurement_device_type 'Rigaku Mercury'
_diffrn_measurement_method 'phi and omega rotations'
_diffrn_radiation_monochromator graphite
_diffrn_radiation_source 'rotating anode'
_diffrn_radiation_type MoK\a
_diffrn_radiation_wavelength 0.71069
_diffrn_reflns_av_R_equivalents 0.0150
_diffrn_reflns_av_sigmaI/netI 0.0151
_diffrn_reflns_limit_h_max 12
_diffrn_reflns_limit_h_min -9
_diffrn_reflns_limit_k_max 14
_diffrn_reflns_limit_k_min -12
_diffrn_reflns_limit_l_max 16
_diffrn_reflns_limit_l_min -16
_diffrn_reflns_number 8968
_diffrn_reflns_theta_full 27.47
_diffrn_reflns_theta_max 27.47
_diffrn_reflns_theta_min 2.77
_exptl_absorpt_coefficient_mu 2.245
_exptl_absorpt_correction_T_max 1.0000
_exptl_absorpt_correction_T_min 0.8072
_exptl_absorpt_correction_type multi-scan
_exptl_crystal_density_diffrn 1.646
_exptl_crystal_density_method 'not measured'
_exptl_crystal_F_000 704
_exptl_crystal_size_max 0.44
_exptl_crystal_size_mid 0.28
_exptl_crystal_size_min 0.22
_refine_diff_density_max 0.624
_refine_diff_density_min -1.316
_refine_diff_density_rms 0.087
_refine_ls_extinction_method none
_refine_ls_goodness_of_fit_ref 1.110
_refine_ls_hydrogen_treatment constr
_refine_ls_matrix_type full
_refine_ls_number_parameters 159
_refine_ls_number_reflns 3113
_refine_ls_number_restraints 0
_refine_ls_restrained_S_all 1.110
_refine_ls_R_factor_all 0.0257
_refine_ls_R_factor_gt 0.0241
_refine_ls_shift/su_max 0.002
_refine_ls_shift/su_mean 0.000
_refine_ls_structure_factor_coef Fsqd
_refine_ls_weighting_details 'calc w=1/[\s^2^(Fo^2^)+(0.0304P)^2^+0.9256P] where P=(Fo^2^+2Fc^2^)/3'
_refine_ls_weighting_scheme calc
_refine_ls_wR_factor_gt 0.0580
_refine_ls_wR_factor_ref 0.0592
_reflns_number_gt 2924
_reflns_number_total 3113
_reflns_threshold_expression >2sigma(I)
_cod_data_source_file jo702153q-File003.cif
_cod_data_source_block shelxl
_cod_original_sg_symbol_H-M 'P 21/n     '
_cod_database_code 4023326

loop_
_symmetry_equiv_pos_as_xyz
'x, y, z'
'-x+1/2, y+1/2, -z+1/2'
'-x, -y, -z'
'x-1/2, -y-1/2, z-1/2'

loop_
_atom_site_label
_atom_site_type_symbol
_atom_site_fract_x
_atom_site_fract_y
_atom_site_fract_z
_atom_site_U_iso_or_equiv
_atom_site_adp_type
_atom_site_occupancy
_atom_site_symmetry_multiplicity
_atom_site_calc_flag
_atom_site_refinement_flags
_atom_site_disorder_assembly
_atom_site_disorder_group
I1 I 0.805151(16) 0.213727(12) 0.974468(11) 0.03297(7) Uani 1 1 d . . .
C1 C 0.6029(2) 0.43615(18) 0.70069(14) 0.0211(4) Uani 1 1 d . . .
H1A H 0.6320 0.4999 0.6633 0.028 Uiso 1 1 calc R . .
H1B H 0.5378 0.3882 0.6487 0.028 Uiso 1 1 calc R . .
C2 C 0.73081(19) 0.36651(17) 0.76534(14) 0.0196(4) Uani 1 1 d . . .
H2 H 0.7530 0.3034 0.7224 0.026 Uiso 1 1 calc R . .
C3 C 0.8596(2) 0.44234(19) 0.81171(16) 0.0245(4) Uani 1 1 d . . .
H3A H 0.8985 0.4668 0.7538 0.033 Uiso 1 1 calc R . .
H3B H 0.9309 0.3979 0.8624 0.033 Uiso 1 1 calc R . .
C4 C 0.8225(2) 0.54817(18) 0.86895(17) 0.0263(4) Uani 1 1 d . . .
H4A H 0.9089 0.5839 0.9106 0.035 Uiso 1 1 calc R . .
H4B H 0.7738 0.6030 0.8151 0.035 Uiso 1 1 calc R . .
C5 C 0.7303(2) 0.52138(17) 0.94404(15) 0.0219(4) Uani 1 1 d . . .
H5 H 0.6837 0.5924 0.9563 0.029 Uiso 1 1 calc R . .
C6 C 0.61618(18) 0.43300(17) 0.89249(14) 0.0183(4) Uani 1 1 d . . .
H6 H 0.5529 0.4180 0.9379 0.024 Uiso 1 1 calc R . .
C7 C 0.67025(19) 0.32202(17) 0.85490(15) 0.0201(4) Uani 1 1 d . . .
H7 H 0.5872 0.2761 0.8199 0.027 Uiso 1 1 calc R . .
C8 C 0.42376(19) 0.54274(17) 0.77004(15) 0.0206(4) Uani 1 1 d . . .
C9 C 0.2407(2) 0.63632(18) 0.62843(15) 0.0221(4) Uani 1 1 d . . .
C10 C 0.2565(3) 0.7540(2) 0.68110(19) 0.0332(5) Uani 1 1 d . . .
H10A H 0.2658 0.7457 0.7569 0.050 Uiso 1 1 calc R . .
H10B H 0.1749 0.7996 0.6489 0.050 Uiso 1 1 calc R . .
H10C H 0.3388 0.7911 0.6708 0.050 Uiso 1 1 calc R . .
C11 C 0.2257(2) 0.6464(2) 0.50810(16) 0.0316(5) Uani 1 1 d . . .
H11A H 0.3066 0.6848 0.4969 0.047 Uiso 1 1 calc R . .
H11B H 0.1425 0.6896 0.4746 0.047 Uiso 1 1 calc R . .
H11C H 0.2184 0.5711 0.4768 0.047 Uiso 1 1 calc R . .
C12 C 0.1198(2) 0.5676(2) 0.64877(19) 0.0326(5) Uani 1 1 d . . .
H12A H 0.1265 0.4893 0.6274 0.049 Uiso 1 1 calc R . .
H12B H 0.0320 0.5997 0.6076 0.049 Uiso 1 1 calc R . .
H12C H 0.1243 0.5703 0.7241 0.049 Uiso 1 1 calc R . .
N1 N 0.53953(16) 0.47688(15) 0.78553(12) 0.0204(3) Uani 1 1 d . . .
O1 O 0.37515(15) 0.57362(14) 0.84349(11) 0.0285(3) Uani 1 1 d . . .
O2 O 0.37237(14) 0.56951(13) 0.66539(10) 0.0235(3) Uani 1 1 d . . .
O3 O 0.81803(14) 0.48325(14) 1.04449(11) 0.0274(3) Uani 1 1 d . . .
H3 H 0.7691 0.4632 1.0836 0.041 Uiso 1 1 calc R . .

loop_
_atom_site_aniso_label
_atom_site_aniso_U_11
_atom_site_aniso_U_22
_atom_site_aniso_U_33
_atom_site_aniso_U_23
_atom_site_aniso_U_13
_atom_site_aniso_U_12
I1 0.04092(10) 0.02320(10) 0.02994(9) 0.00608(5) 0.00127(7) 0.00973(5)
C1 0.0208(9) 0.0256(10) 0.0174(8) 0.0000(7) 0.0060(7) 0.0033(7)
C2 0.0203(9) 0.0192(10) 0.0196(8) -0.0020(7) 0.0058(7) 0.0023(7)
C3 0.0173(9) 0.0312(11) 0.0260(9) -0.0015(8) 0.0075(7) -0.0033(8)
C4 0.0270(10) 0.0239(11) 0.0283(10) -0.0020(8) 0.0083(8) -0.0104(8)
C5 0.0237(9) 0.0207(10) 0.0207(8) -0.0041(7) 0.0050(7) 0.0001(7)
C6 0.0146(8) 0.0234(10) 0.0163(8) 0.0034(7) 0.0031(6) 0.0017(7)
C7 0.0187(8) 0.0186(10) 0.0196(8) 0.0017(7) -0.0004(7) -0.0017(7)
C8 0.0169(8) 0.0247(10) 0.0197(8) 0.0036(7) 0.0039(7) 0.0021(7)
C9 0.0176(8) 0.0248(10) 0.0227(9) 0.0061(7) 0.0036(7) 0.0082(7)
C10 0.0380(12) 0.0267(11) 0.0343(11) 0.0018(9) 0.0089(9) 0.0066(10)
C11 0.0341(11) 0.0362(13) 0.0228(9) 0.0078(9) 0.0050(8) 0.0109(10)
C12 0.0199(10) 0.0407(14) 0.0355(11) 0.0087(10) 0.0042(8) 0.0015(9)
N1 0.0169(7) 0.0287(9) 0.0159(7) 0.0033(6) 0.0051(6) 0.0063(6)
O1 0.0244(7) 0.0421(9) 0.0213(7) 0.0042(6) 0.0099(6) 0.0111(6)
O2 0.0197(6) 0.0330(8) 0.0184(6) 0.0064(5) 0.0060(5) 0.0105(6)
O3 0.0215(7) 0.0397(9) 0.0193(6) -0.0040(6) 0.0028(5) -0.0025(6)

loop_
_atom_type_symbol
_atom_type_description
_atom_type_scat_dispersion_real
_atom_type_scat_dispersion_imag
_atom_type_scat_source
C C 0.0033 0.0016 'International Tables Vol C Tables 4.2.6.8 and 6.1.1.4'
H H 0.0000 0.0000 'International Tables Vol C Tables 4.2.6.8 and 6.1.1.4'
N N 0.0061 0.0033 'International Tables Vol C Tables 4.2.6.8 and 6.1.1.4'
O O 0.0106 0.0060 'International Tables Vol C Tables 4.2.6.8 and 6.1.1.4'
I I -0.4742 1.8119 'International Tables Vol C Tables 4.2.6.8 and 6.1.1.4'

loop_
_geom_angle_atom_site_label_1
_geom_angle_atom_site_label_2
_geom_angle_atom_site_label_3
_geom_angle
_geom_angle_site_symmetry_1
_geom_angle_site_symmetry_3
_geom_angle_publ_flag
N1 C1 C2 102.60(14) . . ?
C7 C2 C3 110.78(15) . . ?
C7 C2 C1 98.98(14) . . ?
C3 C2 C1 112.28(17) . . ?
C2 C3 C4 111.80(16) . . ?
C5 C4 C3 113.65(17) . . ?
O3 C5 C4 108.64(16) . . ?
O3 C5 C6 112.27(16) . . ?
C4 C5 C6 110.80(15) . . ?
N1 C6 C7 97.61(14) . . ?
N1 C6 C5 107.60(15) . . ?
C7 C6 C5 115.23(15) . . ?
C2 C7 C6 101.19(15) . . ?
C2 C7 I1 116.57(12) . . ?
C6 C7 I1 118.12(12) . . ?
O1 C8 O2 125.95(17) . . ?
O1 C8 N1 123.18(17) . . ?
O2 C8 N1 110.87(16) . . ?
O2 C9 C12 109.29(16) . . ?
O2 C9 C10 110.84(16) . . ?
C12 C9 C10 112.96(18) . . ?
O2 C9 C11 101.72(15) . . ?
C12 C9 C11 110.64(18) . . ?
C10 C9 C11 110.81(18) . . ?
C8 N1 C6 122.51(15) . . ?
C8 N1 C1 125.88(15) . . ?
C6 N1 C1 111.58(14) . . ?
C8 O2 C9 120.39(14) . . ?

loop_
_geom_bond_atom_site_label_1
_geom_bond_atom_site_label_2
_geom_bond_distance
_geom_bond_site_symmetry_2
_geom_bond_publ_flag
I1 C7 2.1506(19) . ?
C1 N1 1.476(2) . ?
C1 C2 1.541(3) . ?
C2 C7 1.526(3) . ?
C2 C3 1.530(3) . ?
C3 C4 1.531(3) . ?
C4 C5 1.529(3) . ?
C5 O3 1.420(2) . ?
C5 C6 1.537(3) . ?
C6 N1 1.472(2) . ?
C6 C7 1.526(3) . ?
C8 O1 1.225(2) . ?
C8 O2 1.342(2) . ?
C8 N1 1.345(2) . ?
C9 O2 1.479(2) . ?
C9 C12 1.517(3) . ?
C9 C10 1.519(3) . ?
C9 C11 1.521(3) . ?

loop_
_geom_hbond_atom_site_label_D
_geom_hbond_atom_site_label_H
_geom_hbond_atom_site_label_A
_geom_hbond_distance_DH
_geom_hbond_distance_HA
_geom_hbond_distance_DA
_geom_hbond_angle_DHA
_geom_hbond_site_symmetry_A
O3 H3 O1 0.82 1.95 2.765(2) 169.8 3_667
